data_1576128
loop_
_publ_author_name
'Ge, Xin'
'Chen, Ruihang'
'Deng, Hongwen'
'Fang, Lei'
'Pan, Kunyi'
'Shan, Bochen'
'Gu, Bangde'
'Sun, Xin'
'Zheng, Yun'
'Teo, Boon K.'
'Sun, Cunfa'

_publ_section_title
;
 Surface defects in atom-precise copper nanoclusters and their different
 catalytic efficiencies.
;
_journal_issue 44
_journal_name_full Nanoscale
_journal_page_first 25490
_journal_page_last 25494
_journal_paper_doi 10.1039/d5nr03643g
_journal_volume 17
_journal_year 2025
_chemical_formula_moiety 'C207 H222 Cu20 P3 S19'
_chemical_formula_sum 'C207 H222 Cu20 P3 S19'
_chemical_formula_weight 4682.68
_space_group_crystal_system trigonal
_space_group_IT_number 146
_space_group_name_Hall 'R 3'
_space_group_name_H-M_alt 'R 3 :H'
_atom_sites_solution_hydrogens geom
_audit_block_doi 10.5517/ccdc.csd.cc2krvnv
_audit_creation_date 2024-08-08
_audit_creation_method
;
Olex2 1.5
(compiled 2024.02.16 svn.r378c4104 for OlexSys, GUI svn.r6928)
;
_audit_update_record
;
2024-08-08 deposited with the CCDC.	2025-10-22 downloaded from the CCDC.
;
_cell_angle_alpha 90
_cell_angle_beta 90
_cell_angle_gamma 120
_cell_formula_units_Z 3
_cell_length_a 33.2347(3)
_cell_length_b 33.2347(3)
_cell_length_c 17.02607(19)
_cell_measurement_reflns_used 54025
_cell_measurement_temperature 100.00(10)
_cell_measurement_theta_max 76.7580
_cell_measurement_theta_min 3.9920
_cell_volume 16286.5(3)
_computing_cell_refinement 'CrysAlisPro 1.171.43.92a (Rigaku OD, 2023)'
_computing_data_collection 'CrysAlisPro system (CCD 43.92a 64-bit (release 05-10-2023))'
_computing_data_reduction 'CrysAlisPro 1.171.43.92a (Rigaku OD, 2023)'
_computing_molecular_graphics 'Olex2 1.5 (Dolomanov et al., 2009)'
_computing_publication_material 'Olex2 1.5 (Dolomanov et al., 2009)'
_computing_structure_refinement 'SHELXL 2013/2 (Sheldrick, 2015)'
_computing_structure_solution 'SHELXT  (Sheldrick, 2015)'
_diffrn_ambient_environment N~2~
_diffrn_ambient_temperature 100.00(10)
_diffrn_detector 'Hybrid Pixel Array Detector'
_diffrn_detector_area_resol_mean 10.0000
_diffrn_detector_type HyPix
_diffrn_measured_fraction_theta_full 0.941
_diffrn_measured_fraction_theta_max 1.000
_diffrn_measurement_details
;
List of Runs (angles in degrees, time in seconds):

  # Type    Start    End  Width  t~exp~   \w     \q     \k     \f   Frames
#--------------------------------------------------------------------------
  1  \w    -58.00 -33.00   0.50    0.24    --  -99.00  57.00 -60.00   50
  2  \w    -63.00 -34.00   0.50    0.24    --  -99.00  57.00   0.00   58
  3  \w    -61.00 -36.00   0.50    0.24    --  -99.00  55.00  28.00   50
  4  \w    -57.00 -30.00   0.50    0.24    --  -99.00  54.00  57.00   54
  5  \w     -3.00  27.00   0.50    0.06    --  -47.84  19.00 -60.00   60
  6  \w    -75.00 -49.00   0.50    0.24    --  -99.00  65.00  82.00   52
  7  \w   -119.00 -54.00   0.50    0.06    --  -47.84 -67.00  86.00  130
  8  \w     36.00  65.00   0.50    0.24    --  105.22 -57.00-120.00   58
  9  \w     36.00  94.00   0.50    0.24    --  105.22-107.00-152.00  116
 10  \w     33.00  58.00   0.50    0.24    --  105.22 -57.00 -90.00   50
 11  \w     -9.00  28.00   0.50    0.06    --   47.84 -19.00  90.00   74
 12  \w     84.00 176.00   0.50    0.24    --  105.22  77.00   0.00  184
 13  \w     92.00 167.00   0.50    0.24    --  105.22  54.00  57.00  150
 14  \w     86.00 128.00   0.50    0.24    --  105.22  81.00  95.00   84
 15  \w    -22.00  21.00   0.50    0.06    --  -47.84  19.00-120.00   86
 16  \w    -21.00  26.00   0.50    0.06    --  -47.84  19.00   0.00   94
 17  \w    -22.00   4.00   0.50    0.06    --   47.84 -19.00-180.00   52
 18  \w     20.00  71.00   0.50    0.06    --   47.84-125.00 -60.00  102
 19  \w     20.00  81.00   0.50    0.06    --   47.84-125.00 120.00  122
 20  \w    -11.00  39.00   0.50    0.06    --   47.84 -38.00-150.00  100
 21  \w    -18.00  79.00   0.50    0.06    --   47.84 -99.00-180.00  194
 22  \w   -106.00 -78.00   0.50    0.24    --  -99.00 -77.00 -30.00   56
 23  \w   -128.00 -95.00   0.50    0.24    --  -99.00 -57.00 -60.00   66
 24  \w    -53.00 -27.00   0.50    0.24    --  -99.00  57.00 -90.00   52
 25  \w   -120.00 -87.00   0.50    0.24    --  -99.00 136.00 -52.34   66
 26  \w   -121.00 -74.00   0.50    0.24    --  -99.00 138.00 155.98   94
 27  \w    -57.00 -31.00   0.50    0.24    --  -99.00 125.00 -30.00   52
 28  \w   -108.00 -64.00   0.50    0.24    --  -99.00 111.00  -3.24   88
 29  \w   -163.00-121.00   0.50    0.24    --  -99.00 -77.00 -30.00   84
 30  \w     40.00 112.00   0.50    0.24    --  105.22-125.00-180.00  144
 31  \w     80.00 105.00   0.50    0.24    --  105.22 -99.00 -90.00   50
 32  \w     94.00 178.00   0.50    0.24    --  105.22  19.00-180.00  168
 33  \w     44.00  70.00   0.50    0.24    --  105.22 -99.00 -90.00   52
 34  \w     47.00 104.00   0.50    0.24    --  105.22 -99.00-120.00  114
 35  \w     36.00  89.00   0.50    0.24    --  105.22 -99.00  90.00  106
 36  \w     60.00 112.00   0.50    0.24    --  105.22-125.00 150.00  104
 37  \w     51.00 105.00   0.50    0.24    --  105.22 -99.00-180.00  108
 38  \w     47.00 111.00   0.50    0.24    --  105.22-125.00  90.00  128
 39  \w     41.00  67.00   0.50    0.24    --  105.22 -57.00 -90.00   52
 40  \w     97.00 168.00   0.50    0.24    --  105.22  57.00  30.00  142
 41  \w     38.00 102.00   0.50    0.24    --  105.22 -99.00   0.00  128
 42  \w     35.00  65.00   0.50    0.24    --  105.22 -57.00  60.00   60
 43  \w    117.00 177.00   0.50    0.24    --  105.22  19.00 150.00  120
 44  \w     34.00  66.00   0.50    0.24    --  105.22 -57.00-180.00   64
 45  \w     40.00  66.00   0.50    0.24    --  105.22 -57.00 120.00   52
 46  \w    134.00 174.00   0.50    0.24    --  105.22  81.00  95.00   80
;
_diffrn_measurement_device 'four-circle diffractometer'
_diffrn_measurement_device_type 'XtaLAB Synergy R, DW system, HyPix'
_diffrn_measurement_method '\w scans'
_diffrn_orient_matrix_type 'CrysAlisPro convention (1999,Acta A55,543-557)'
_diffrn_orient_matrix_UB_11 0.0117713000
_diffrn_orient_matrix_UB_12 -0.0266470000
_diffrn_orient_matrix_UB_13 0.0613216000
_diffrn_orient_matrix_UB_21 0.0506042000
_diffrn_orient_matrix_UB_22 0.0244418000
_diffrn_orient_matrix_UB_23 -0.0295817000
_diffrn_orient_matrix_UB_31 0.0129538000
_diffrn_orient_matrix_UB_32 0.0394830000
_diffrn_orient_matrix_UB_33 0.0595535000
_diffrn_radiation_monochromator mirror
_diffrn_radiation_probe x-ray
_diffrn_radiation_type 'Cu K\a'
_diffrn_radiation_wavelength 1.54184
_diffrn_reflns_av_R_equivalents 0.0596
_diffrn_reflns_av_unetI/netI 0.0450
_diffrn_reflns_Laue_measured_fraction_full 0.941
_diffrn_reflns_Laue_measured_fraction_max 1.000
_diffrn_reflns_limit_h_max 36
_diffrn_reflns_limit_h_min -39
_diffrn_reflns_limit_k_max 39
_diffrn_reflns_limit_k_min -35
_diffrn_reflns_limit_l_max 20
_diffrn_reflns_limit_l_min -20
_diffrn_reflns_number 72599
_diffrn_reflns_point_group_measured_fraction_full 0.941
_diffrn_reflns_point_group_measured_fraction_max 1.000
_diffrn_reflns_theta_full 67.684
_diffrn_reflns_theta_max 64.998
_diffrn_reflns_theta_min 4.022
_diffrn_source 'Rotating-anode X-ray tube'
_diffrn_source_type 'Rigaku (Cu) X-ray Source'
_exptl_absorpt_coefficient_mu 4.314
_exptl_absorpt_correction_T_max 1.00000
_exptl_absorpt_correction_T_min 0.32626
_exptl_absorpt_correction_type multi-scan
_exptl_absorpt_process_details
;
CrysAlisPro 1.171.43.92a (Rigaku Oxford Diffraction, 2023)
Empirical absorption correction using spherical harmonics,
implemented in SCALE3 ABSPACK scaling algorithm.
;
_exptl_crystal_colour colourless
_exptl_crystal_colour_primary colourless
_exptl_crystal_density_diffrn 1.432
_exptl_crystal_description block
_exptl_crystal_F_000 7179
_exptl_crystal_size_max 0.25
_exptl_crystal_size_mid 0.2
_exptl_crystal_size_min 0.15
_refine_diff_density_max 0.984
_refine_diff_density_min -1.086
_refine_diff_density_rms 0.126
_refine_ls_abs_structure_details
;
 Refined as an inversion twin.
;
_refine_ls_abs_structure_Flack 0.61(8)
_refine_ls_extinction_method none
_refine_ls_goodness_of_fit_ref 1.048
_refine_ls_hydrogen_treatment constr
_refine_ls_matrix_type full
_refine_ls_number_parameters 659
_refine_ls_number_reflns 11649
_refine_ls_number_restraints 2848
_refine_ls_restrained_S_all 0.962
_refine_ls_R_factor_all 0.1099
_refine_ls_R_factor_gt 0.1022
_refine_ls_shift/su_max 0.058
_refine_ls_shift/su_mean 0.001
_refine_ls_structure_factor_coef Fsqd
_refine_ls_weighting_details
;
 w=1/[\s^2^(Fo^2^)+(0.0969P)^2^+549.0135P]
 where P=(Fo^2^+2Fc^2^)/3
;
_refine_ls_weighting_scheme calc
_refine_ls_wR_factor_gt 0.2606
_refine_ls_wR_factor_ref 0.2646
_reflns_Friedel_coverage 1.000
_reflns_Friedel_fraction_full 0.941
_reflns_Friedel_fraction_max 1.000
_reflns_number_gt 11186
_reflns_number_total 11649
_reflns_threshold_expression 'I > 2\s(I)'
_cod_data_source_file d5nr03643g2.cif
_cod_data_source_block exp_7813_auto
_cod_depositor_comments 'Adding full bibliography for 1576128.cif.'
_cod_original_cell_volume 16286.5(4)
_cod_original_sg_symbol_H-M 'R 3'
_cod_database_code 1576128
_shelxl_version_number 2013-2
_chemical_oxdiff_usercomment 'Pd C P N O'
_shelx_space_group_comment
;
The symmetry employed for this shelxl refinement is uniquely defined
by the following loop, which should always be used as a source of
symmetry information in preference to the above space-group names.
They are only intended as comments.
;
_shelx_estimated_absorpt_t_max 0.564
_shelx_estimated_absorpt_t_min 0.412
_olex2_refinement_description
;
1. Twinned data refinement
 Scales: 0.39(8)
 0.61(8)
2. Fixed Uiso
 At 1.2 times of:
  All C(H) groups, All C(H,H) groups
 At 1.5 times of:
  All C(H,H,H) groups
3. Restrained distances
 C66-C23 = C23-C31
 1.55 with sigma of 0.001
 C28-C3 = C3-C45
 1.55 with sigma of 0.001
 C49-C55 = C55-C63
 1.55 with sigma of 0.001
 C61-C67 = C67-C33
 1.55 with sigma of 0.001
 C48-C64 = C64-C62
 1.55 with sigma of 0.001
 C52-C2 = C2-C65
 1.55 with sigma of 0.001
 C31-C23 = C23-C66
 1.55 with sigma of 0.001
 C31-C23
 1.55 with sigma of 0.00001
 C66-C23
 1.55 with sigma of 0.00001
 C8-C47
 1.55 with sigma of 0.00001
 C41-C17
 1.55 with sigma of 0.00001
 C14-C11
 1.55 with sigma of 0.00001
 C3-C28
 1.55 with sigma of 0.00001
 C45-C3
 1.55 with sigma of 0.00001
 C67-C61
 1.55 with sigma of 0.00001
 C67-C33
 1.55 with sigma of 0.00001
 C52-C2
 1.55 with sigma of 0.00001
 C65-C2
 1.55 with sigma of 0.00001
 C55-C49
 1.55 with sigma of 0.00001
 C63-C55
 1.55 with sigma of 0.00001
 C64-C48
 1.55 with sigma of 0.00001
 C64-C62
 1.55 with sigma of 0.00001
 S4-C31
 1.75 with sigma of 0.02
 C66-C31
 2.532 with sigma of 0.002
 C28-C45
 2.532 with sigma of 0.002
 C49-C63
 2.532 with sigma of 0.002
 C61-C33
 2.532 with sigma of 0.002
 C48-C62
 2.532 with sigma of 0.002
 C52-C65
 2.532 with sigma of 0.002
 C31-C66
 2.532 with sigma of 0.002
4. Rigid bond restraints
 C1, P1, C20, C19
 with sigma for 1-2 distances of 0.001 and sigma for 1-3 distances of 0.002
 S3, C65
 with sigma for 1-2 distances of 0.01 and sigma for 1-3 distances of 0.02
 S4, C31
 with sigma for 1-2 distances of 0.001 and sigma for 1-3 distances of 0.002
5. Uiso/Uaniso restraints and constraints
C1 \\sim C4 \\sim C6 \\sim C8 \\sim C10 \\sim C12 \\sim C2 \\sim C3 \\sim C7
\\sim C57 \\sim C29 \\sim C59 \\sim C15 \\sim C61 \\sim C11 \\sim C14 \\sim C16
\\sim C18 \\sim C20 \\sim C22 \\sim C24 \\sim C17 \\sim C19 \\sim C39 \\sim C5
\\sim C41 \\sim C21 \\sim C43 \\sim C23 \\sim C26 \\sim C28 \\sim C30 \\sim C32
\\sim C34 \\sim C36 \\sim C31 \\sim C33 \\sim C38 \\sim C40 \\sim C42 \\sim C44
\\sim C46 \\sim C48 \\sim C45 \\sim C47 \\sim C49 \\sim C25 \\sim C51 \\sim C13
\\sim C53 \\sim C27 \\sim C50 \\sim C52 \\sim C54 \\sim C56 \\sim C58 \\sim C60
\\sim C55 \\sim C62 \\sim C63 \\sim C64 \\sim C65 \\sim C66 \\sim C68 \\sim C69
\\sim C35 \\sim C9 \\sim C37 \\sim C67: within 5A with sigma of 0.01 and sigma
for terminal atoms of 0.02 within 5A
Uanis(C64) \\sim Ueq, Uanis(C62) \\sim Ueq, Uanis(C48) \\sim Ueq, Uanis(C46)
\\sim Ueq: with sigma of 0.01 and sigma for terminal atoms of 0.02
Uanis(C64) \\sim Ueq: with sigma of 0.001 and sigma for terminal atoms of 0.002
Uanis(C7) \\sim Ueq, Uanis(C35) \\sim Ueq, Uanis(C37) \\sim Ueq, Uanis(C68)
\\sim Ueq, Uanis(C66) \\sim Ueq, Uanis(C23) \\sim Ueq, Uanis(C31) \\sim Ueq:
with sigma of 0.001 and sigma for terminal atoms of 0.002
Uanis(S3) \\sim Ueq, Uanis(S4) \\sim Ueq: with sigma of 0.01 and sigma for
terminal atoms of 0.02
Uanis(S3) \\sim Ueq, Uanis(C65) \\sim Ueq: with sigma of 0.1 and sigma for
terminal atoms of 0.2
6. Others
 Fixed Sof: Cu9(0.638) Cu7(0.362) Cu6(0.333333)
7.a Secondary CH2 refined with riding coordinates:
 C2(H2A,H2B), C3(H3A,H3B), C23(H23A,H23B), C31(H31A,H31B), C33(H33A,H33B),
 C45(H45A,H45B), C55(H55A,H55B), C62(H62A,H62B), C63(H63A,H63B), C64(H64A,H64B),
  C65(H65A,H65B), C67(H67A,H67B)
7.b Aromatic/amide H refined with riding coordinates:
 C4(H4), C6(H6), C10(H10), C12(H12), C7(H7), C57(H57), C29(H29), C59(H59),
 C16(H16), C18(H18), C22(H22), C24(H24), C39(H39), C5(H5), C21(H21), C43(H43),
 C26(H26), C30(H30), C32(H32), C34(H34), C36(H36), C38(H38), C40(H40), C42(H42),
  C44(H44), C46(H46), C25(H25), C51(H51), C13(H13), C53(H53), C27(H27),
 C50(H50), C54(H54), C56(H56), C58(H58), C60(H60), C68(H68), C69(H69), C35(H35),
  C9(H9), C37(H37)
7.c Fitted hexagon refined as free rotating group:
 C1(C4,C6,C8,C10,C12), C7(C57,C29,C59,C15,C61), C14(C16,C18,C20,C22,C24),
 C19(C39,C5,C41,C21,C43), C26(C28,C30,C32,C34,C36), C38(C40,C42,C44,C46,C48),
 C49(C25,C51,C13,C53,C27), C50(C52,C54,C56,C58,C60), C66(C68,C69,C35,C9,C37)
7.d Idealised Me refined as rotating group:
 C11(H11A,H11B,H11C), C17(H17A,H17B,H17C), C47(H47A,H47B,H47C)
;
_smtbx_masks_void_probe_radius 1.2
_smtbx_masks_void_truncation_radius 1.2
_olex2_submission_special_instructions 'No special instructions were received'
_oxdiff_exptl_absorpt_empirical_details
;
Empirical correction (ABSPACK) includes:
- Absorption correction using spherical harmonics
- Frame scaling
;
_oxdiff_exptl_absorpt_empirical_full_max 3.161
_oxdiff_exptl_absorpt_empirical_full_min 0.534

loop_
_space_group_symop_operation_xyz
'x, y, z'
'-y, x-y, z'
'-x+y, -x, z'
'x+2/3, y+1/3, z+1/3'
'-y+2/3, x-y+1/3, z+1/3'
'-x+y+2/3, -x+1/3, z+1/3'
'x+1/3, y+2/3, z+2/3'
'-y+1/3, x-y+2/3, z+2/3'
'-x+y+1/3, -x+2/3, z+2/3'

loop_
_atom_site_label
_atom_site_type_symbol
_atom_site_fract_x
_atom_site_fract_y
_atom_site_fract_z
_atom_site_U_iso_or_equiv
_atom_site_adp_type
_atom_site_occupancy
_atom_site_site_symmetry_order
_atom_site_calc_flag
_atom_site_refinement_flags_posn
_atom_site_refinement_flags_adp
_atom_site_refinement_flags_occupancy
_atom_site_disorder_assembly
_atom_site_disorder_group
Cu1 Cu 0.6667 0.3333 0.4665(3) 0.0515(11) Uani 1 3 d S T P . .
Cu2 Cu 0.56466(10) 0.23540(10) 0.4711(3) 0.0677(9) Uani 1 1 d . . . . .
Cu9 Cu 0.59803(14) 0.29470(14) 0.6659(3) 0.0508(10) Uani 0.638 1 d . . P A 2
Cu4 Cu 0.58286(9) 0.39601(9) 0.5221(3) 0.0506(7) Uani 1 1 d . . . . .
Cu5 Cu 0.59239(13) 0.39085(13) 0.6798(3) 0.0712(10) Uani 1 1 d . . . . .
Cu3 Cu 0.61718(11) 0.36490(10) 0.8118(3) 0.0588(8) Uani 1 1 d . . . . .
Cu7 Cu 0.5817(2) 0.2846(3) 0.5962(5) 0.0492(17) Uani 0.362 1 d . . P A 1
Cu8 Cu 0.55287(9) 0.30794(9) 0.4792(3) 0.0546(7) Uani 1 1 d . . . . .
S1 S 0.6667 0.3333 0.6034(4) 0.0337(13) Uani 1 3 d S T P A 2
S6 S 0.54803(17) 0.32696(16) 0.6044(4) 0.0546(11) Uani 1 1 d . . . . .
S2 S 0.56213(18) 0.21540(19) 0.6007(4) 0.0696(15) Uani 1 1 d . . . . .
Cu6 Cu 0.6309(3) 0.3067(2) 0.7189(5) 0.0425(16) Uani 0.3333 1 d . . P A 1
S4 S 0.63572(17) 0.25566(16) 0.4265(4) 0.0521(10) Uani 1 1 d D U . . .
S5 S 0.5925(3) 0.28897(19) 0.8106(6) 0.105(3) Uani 1 1 d . . . . .
S3 S 0.58458(18) 0.4088(2) 0.8019(4) 0.0672(14) Uani 1 1 d . U . . .
S7 S 0.51329(16) 0.24554(17) 0.4016(4) 0.0607(13) Uani 1 1 d . . . . .
P1 P 0.54244(17) 0.42704(17) 0.4753(4) 0.0599(12) Uani 1 1 d . U . . .
C1 C 0.51482(6) 0.40393(6) 0.38015(3) 0.072(2) Uani 1 1 d G U . . .
C4 C 0.4962(3) 0.35650(9) 0.3684(4) 0.077(3) Uani 1 1 d G U . . .
H4 H 0.4981 0.3378 0.4087 0.092 Uiso 1 1 calc R U . . .
C6 C 0.4747(4) 0.3365(2) 0.2975(6) 0.079(3) Uani 1 1 d G U . . .
H6 H 0.4620 0.3040 0.2894 0.094 Uiso 1 1 calc R U . . .
C8 C 0.4719(5) 0.3638(4) 0.2385(4) 0.077(3) Uani 1 1 d DG U . . .
C10 C 0.4905(5) 0.4113(4) 0.2503(3) 0.078(3) Uani 1 1 d G U . . .
H10 H 0.4886 0.4300 0.2099 0.093 Uiso 1 1 calc R U . . .
C12 C 0.5120(4) 0.43131(19) 0.3211(3) 0.078(3) Uani 1 1 d G U . . .
H12 H 0.5248 0.4637 0.3292 0.094 Uiso 1 1 calc R U . . .
C2 C 0.50133(2) 0.34442(2) 0.86674(4) 0.096(3) Uani 1 1 d D U . . .
H2A H 0.5017 0.3178 0.8413 0.115 Uiso 1 1 calc R U . . .
H2B H 0.5178 0.3505 0.9177 0.115 Uiso 1 1 calc R U . . .
C3 C 0.41815(2) 0.21175(2) 0.39387(6) 0.088(3) Uani 1 1 d D U . . .
H3A H 0.4205 0.2414 0.4108 0.106 Uiso 1 1 calc R U . . .
H3B H 0.4225 0.2129 0.3362 0.106 Uiso 1 1 calc R U . . .
C7 C 0.37894(2) 0.2759(3) 0.62360(8) 0.088(2) Uani 1 1 d G U . . .
H7 H 0.3931 0.3045 0.5959 0.106 Uiso 1 1 calc R U . . .
C57 C 0.33117(3) 0.2519(3) 0.6356(3) 0.087(3) Uani 1 1 d G U . . .
H57 H 0.3127 0.2641 0.6161 0.105 Uiso 1 1 calc R U . . .
C29 C 0.31041(10) 0.2099(3) 0.6760(3) 0.087(3) Uani 1 1 d G U . . .
H29 H 0.2778 0.1935 0.6842 0.104 Uiso 1 1 calc R U . . .
C59 C 0.33741(16) 0.1920(3) 0.70453(17) 0.092(3) Uani 1 1 d G U . . .
H59 H 0.3232 0.1633 0.7322 0.110 Uiso 1 1 calc R U . . .
C15 C 0.38519(14) 0.2160(3) 0.6926(3) 0.094(3) Uani 1 1 d G U . . .
C61 C 0.40595(6) 0.2579(3) 0.6521(3) 0.091(3) Uani 1 1 d DG U . . .
C11 C 0.38205(2) 0.39962(5) 0.69177(5) 0.080(4) Uani 1 1 d D U . . .
H11A H 0.3939 0.4074 0.7456 0.121 Uiso 1 1 calc R U . . .
H11B H 0.3571 0.3671 0.6895 0.121 Uiso 1 1 calc R U . . .
H11C H 0.3700 0.4199 0.6754 0.121 Uiso 1 1 calc R U . . .
C14 C 0.42195(2) 0.40674(5) 0.63600(5) 0.079(3) Uani 1 1 d DG U . . .
C16 C 0.46612(13) 0.4221(4) 0.6662(4) 0.079(3) Uani 1 1 d G U . . .
H16 H 0.4719 0.4286 0.7207 0.095 Uiso 1 1 calc R U . . .
C18 C 0.50191(15) 0.4279(5) 0.6168(8) 0.077(3) Uani 1 1 d G U . . .
H18 H 0.5321 0.4383 0.6374 0.092 Uiso 1 1 calc R U . . .
C20 C 0.4935(4) 0.4184(5) 0.5370(7) 0.072(2) Uani 1 1 d G U . . .
C22 C 0.4494(5) 0.4031(5) 0.5068(3) 0.076(3) Uani 1 1 d G U . . .
H22 H 0.4436 0.3966 0.4523 0.092 Uiso 1 1 calc R U . . .
C24 C 0.4136(3) 0.3972(4) 0.55627(14) 0.078(3) Uani 1 1 d G U . . .
H24 H 0.3834 0.3868 0.5356 0.094 Uiso 1 1 calc R U . . .
C17 C 0.6562(3) 0.63590(2) 0.4113(5) 0.109(7) Uani 1 1 d D U . . .
H17A H 0.6892 0.6454 0.4068 0.164 Uiso 1 1 calc R U . . .
H17B H 0.6514 0.6498 0.4585 0.164 Uiso 1 1 calc R U . . .
H17C H 0.6467 0.6465 0.3649 0.164 Uiso 1 1 calc R U . . .
C19 C 0.5753(2) 0.48873(2) 0.4568(4) 0.071(2) Uani 1 1 d G U . . .
C39 C 0.6149(3) 0.5046(2) 0.4108(7) 0.083(3) Uani 1 1 d G U . . .
H39 H 0.6244 0.4835 0.3930 0.100 Uiso 1 1 calc R U . . .
C5 C 0.6407(3) 0.5514(3) 0.3909(7) 0.089(4) Uani 1 1 d G U . . .
H5 H 0.6678 0.5622 0.3594 0.106 Uiso 1 1 calc R U . . .
C41 C 0.6269(5) 0.58223(4) 0.4170(4) 0.088(4) Uani 1 1 d DG U . . .
C21 C 0.5872(5) 0.5663(2) 0.4630(6) 0.084(3) Uani 1 1 d G U . . .
H21 H 0.5778 0.5874 0.4808 0.101 Uiso 1 1 calc R U . . .
C43 C 0.5614(3) 0.5196(2) 0.4829(6) 0.079(3) Uani 1 1 d G U . . .
H43 H 0.5343 0.5087 0.5143 0.095 Uiso 1 1 calc R U . . .
C23 C 0.60823(2) 0.22656(6) 0.27567(2) 0.087(3) Uani 1 1 d D U . . .
H23A H 0.5835 0.2343 0.2853 0.104 Uiso 1 1 calc R U . . .
H23B H 0.5967 0.1941 0.2928 0.104 Uiso 1 1 calc R U . . .
C26 C 0.34876(3) 0.13377(4) 0.36306(12) 0.088(3) Uani 1 1 d G U . . .
H26 H 0.3644 0.1342 0.3161 0.106 Uiso 1 1 calc R U . . .
C28 C 0.36967(3) 0.17057(4) 0.41571(12) 0.088(3) Uani 1 1 d DG U . . .
C30 C 0.34675(5) 0.16992(5) 0.48440(13) 0.091(3) Uani 1 1 d G U . . .
H30 H 0.3610 0.1951 0.5204 0.109 Uiso 1 1 calc R U . . .
C32 C 0.30292(6) 0.13249(6) 0.50043(15) 0.091(3) Uani 1 1 d G U . . .
H32 H 0.2873 0.1320 0.5474 0.109 Uiso 1 1 calc R U . . .
C34 C 0.28201(4) 0.09569(6) 0.44778(16) 0.092(4) Uani 1 1 d G U . . .
H34 H 0.2520 0.0701 0.4587 0.111 Uiso 1 1 calc R U . . .
C36 C 0.30493(3) 0.09634(4) 0.37909(14) 0.090(4) Uani 1 1 d G U . . .
H36 H 0.2906 0.0712 0.3431 0.108 Uiso 1 1 calc R U . . .
C31 C 0.65228(3) 0.25996(6) 0.32308(5) 0.065(2) Uani 1 1 d D U . . .
H31A H 0.6649 0.2922 0.3043 0.078 Uiso 1 1 calc R U . . .
H31B H 0.6765 0.2511 0.3164 0.078 Uiso 1 1 calc R U . . .
C33 C 0.49072(3) 0.3017(7) 0.61269(3) 0.092(3) Uani 1 1 d D U . . .
H33A H 0.4832 0.3234 0.5852 0.110 Uiso 1 1 calc R U . . .
H33B H 0.4790 0.2742 0.5780 0.110 Uiso 1 1 calc R U . . .
C38 C 0.43323(2) 0.20811(6) 0.9097(5) 0.093(3) Uani 1 1 d G U . . .
H38 H 0.4418 0.2394 0.8982 0.111 Uiso 1 1 calc R U . . .
C40 C 0.38684(4) 0.17517(8) 0.9221(6) 0.094(3) Uani 1 1 d G U . . .
H40 H 0.3637 0.1839 0.9191 0.112 Uiso 1 1 calc R U . . .
C42 C 0.37433(8) 0.12945(13) 0.9389(9) 0.100(4) Uani 1 1 d G U . . .
H42 H 0.3426 0.1069 0.9474 0.120 Uiso 1 1 calc R U . . .
C44 C 0.40822(9) 0.11667(14) 0.9433(10) 0.100(4) Uani 1 1 d G U . . .
H44 H 0.3997 0.0854 0.9548 0.121 Uiso 1 1 calc R U . . .
C46 C 0.45460(6) 0.14962(9) 0.9309(6) 0.095(3) Uani 1 1 d G U . . .
H46 H 0.4778 0.1409 0.9340 0.114 Uiso 1 1 calc R U . . .
C48 C 0.46711(2) 0.19534(5) 0.9141(3) 0.092(3) Uani 1 1 d DG U . . .
C45 C 0.45637(2) 0.20559(3) 0.43487(6) 0.088(3) Uani 1 1 d D U . . .
H45A H 0.4501 0.1736 0.4255 0.106 Uiso 1 1 calc R U . . .
H45B H 0.4547 0.2095 0.4922 0.106 Uiso 1 1 calc R U . . .
C47 C 0.44788(6) 0.34029(6) 0.16016(3) 0.082(5) Uani 1 1 d D U . . .
H47A H 0.4699 0.3369 0.1266 0.124 Uiso 1 1 calc R U . . .
H47B H 0.4375 0.3595 0.1333 0.124 Uiso 1 1 calc R U . . .
H47C H 0.4211 0.3096 0.1711 0.124 Uiso 1 1 calc R U . . .
C49 C 0.42727(2) 0.11589(10) 0.65080(16) 0.100(3) Uani 1 1 d DG U . . .
C25 C 0.3977(3) 0.0970(5) 0.5868(4) 0.099(3) Uani 1 1 d G U . . .
H25 H 0.4101 0.0993 0.5357 0.118 Uiso 1 1 calc R U . . .
C51 C 0.3498(2) 0.0746(6) 0.5976(9) 0.097(3) Uani 1 1 d G U . . .
H51 H 0.3296 0.0616 0.5538 0.116 Uiso 1 1 calc R U . . .
C13 C 0.33159(10) 0.0711(6) 0.6723(12) 0.097(3) Uani 1 1 d G U . . .
H13 H 0.2989 0.0558 0.6797 0.117 Uiso 1 1 calc R U . . .
C53 C 0.3612(4) 0.0901(6) 0.7363(8) 0.099(3) Uani 1 1 d G U . . .
H53 H 0.3487 0.0877 0.7874 0.118 Uiso 1 1 calc R U . . .
C27 C 0.4090(3) 0.1125(5) 0.7256(3) 0.099(3) Uani 1 1 d G U . . .
H27 H 0.4293 0.1254 0.7693 0.119 Uiso 1 1 calc R U . . .
C50 C 0.43772(2) 0.31519(5) 0.95648(19) 0.088(3) Uani 1 1 d G U . . .
H50 H 0.4609 0.3208 0.9944 0.106 Uiso 1 1 calc R U . . .
C52 C 0.45044(5) 0.33246(12) 0.8807(2) 0.092(3) Uani 1 1 d DG U . . .
C54 C 0.41647(8) 0.32426(19) 0.82523(19) 0.090(3) Uani 1 1 d G U . . .
H54 H 0.4252 0.3361 0.7734 0.107 Uiso 1 1 calc R U . . .
C56 C 0.36977(7) 0.29879(17) 0.84562(18) 0.090(3) Uani 1 1 d G U . . .
H56 H 0.3465 0.2932 0.8077 0.108 Uiso 1 1 calc R U . . .
C58 C 0.35705(2) 0.28152(11) 0.9214(2) 0.090(3) Uani 1 1 d G U . . .
H58 H 0.3251 0.2641 0.9354 0.108 Uiso 1 1 calc R U . . .
C60 C 0.39102(2) 0.28972(8) 0.97687(19) 0.090(4) Uani 1 1 d G U . . .
H60 H 0.3823 0.2779 1.0287 0.108 Uiso 1 1 calc R U . . .
C55 C 0.47978(2) 0.13575(2) 0.63490(11) 0.102(4) Uani 1 1 d D U . . .
H55A H 0.4839 0.1196 0.5895 0.123 Uiso 1 1 calc R U . . .
H55B H 0.4946 0.1306 0.6813 0.123 Uiso 1 1 calc R U . . .
C62 C 0.53371(9) 0.24770(10) 0.82435(3) 0.091(3) Uani 1 1 d D U . . .
H62A H 0.5147 0.2602 0.8021 0.109 Uiso 1 1 calc R U . . .
H62B H 0.5266 0.2194 0.7943 0.109 Uiso 1 1 calc R U . . .
C63 C 0.50303(14) 0.18849(2) 0.61748(14) 0.100(3) Uani 1 1 d D U . . .
H63A H 0.4974 0.2039 0.6625 0.120 Uiso 1 1 calc R U . . .
H63B H 0.4879 0.1930 0.5708 0.120 Uiso 1 1 calc R U . . .
C64 C 0.51898(2) 0.23370(5) 0.91095(3) 0.090(3) Uani 1 1 d D U . . .
H64A H 0.5237 0.2612 0.9412 0.108 Uiso 1 1 calc R U . . .
H64B H 0.5384 0.2221 0.9348 0.108 Uiso 1 1 calc R U . . .
C65 C 0.52628(13) 0.38799(2) 0.81359(5) 0.092(3) Uani 1 1 d D U . . .
H65A H 0.5218 0.4129 0.8363 0.110 Uiso 1 1 calc R U . . .
H65B H 0.5113 0.3803 0.7612 0.110 Uiso 1 1 calc R U . . .
C66 C 0.62013(6) 0.2313(3) 0.18691(2) 0.085(3) Uani 1 1 d DG U . . .
C68 C 0.6457(4) 0.2129(4) 0.1538(5) 0.086(3) Uani 1 1 d G U . . .
H68 H 0.6572 0.1976 0.1860 0.103 Uiso 1 1 calc R U . . .
C69 C 0.6545(6) 0.2171(6) 0.0735(6) 0.087(4) Uani 1 1 d G U . . .
H69 H 0.6720 0.2045 0.0509 0.105 Uiso 1 1 calc R U . . .
C35 C 0.6377(6) 0.2395(6) 0.02635(19) 0.089(4) Uani 1 1 d G U . . .
H35 H 0.6436 0.2423 -0.0285 0.107 Uiso 1 1 calc R U . . .
C9 C 0.6120(6) 0.2578(6) 0.0595(5) 0.083(4) Uani 1 1 d G U . . .
H9 H 0.6005 0.2732 0.0272 0.099 Uiso 1 1 calc R U . . .
C37 C 0.6033(4) 0.2537(4) 0.1398(5) 0.086(3) Uani 1 1 d G U . . .
H37 H 0.5858 0.2663 0.1624 0.103 Uiso 1 1 calc R U . . .
C67 C 0.45658(2) 0.2841(5) 0.68309(3) 0.092(3) Uani 1 1 d D U . . .
H67A H 0.4625 0.2630 0.7159 0.111 Uiso 1 1 calc R U . . .
H67B H 0.4614 0.3107 0.7160 0.111 Uiso 1 1 calc R U . . .

loop_
_atom_site_aniso_label
_atom_site_aniso_U_11
_atom_site_aniso_U_22
_atom_site_aniso_U_33
_atom_site_aniso_U_23
_atom_site_aniso_U_13
_atom_site_aniso_U_12
Cu1 0.0663(17) 0.0663(17) 0.022(2) 0.000 0.000 0.0332(9)
Cu2 0.0494(15) 0.0482(15) 0.110(3) -0.0276(16) -0.0347(16) 0.0277(13)
Cu9 0.049(2) 0.047(2) 0.039(2) -0.0032(17) 0.0112(18) 0.0108(18)
Cu4 0.0467(14) 0.0469(14) 0.0654(18) 0.0101(12) -0.0055(12) 0.0288(12)
Cu5 0.104(2) 0.116(3) 0.0456(17) -0.0160(16) -0.0137(16) 0.094(2)
Cu3 0.100(2) 0.0613(16) 0.0304(14) -0.0027(12) 0.0090(13) 0.0516(16)
Cu7 0.050(4) 0.064(4) 0.050(4) -0.001(3) -0.002(3) 0.041(4)
Cu8 0.0452(14) 0.0427(13) 0.078(2) -0.0068(13) -0.0118(13) 0.0231(11)
S1 0.045(2) 0.045(2) 0.012(3) 0.000 0.000 0.0223(10)
S6 0.064(3) 0.051(2) 0.058(3) 0.014(2) 0.026(2) 0.036(2)
S2 0.056(3) 0.063(3) 0.085(4) 0.004(3) 0.023(3) 0.026(2)
Cu6 0.055(4) 0.047(4) 0.036(4) 0.010(3) 0.003(3) 0.033(3)
S4 0.068(3) 0.054(2) 0.043(2) -0.0121(19) -0.0183(19) 0.037(2)
S5 0.097(5) 0.052(3) 0.159(7) 0.011(3) 0.092(5) 0.031(3)
S3 0.059(3) 0.114(4) 0.049(3) -0.025(3) 0.000(2) 0.058(3)
S7 0.045(2) 0.056(3) 0.075(4) -0.010(2) -0.020(2) 0.021(2)
P1 0.056(3) 0.056(2) 0.081(3) 0.021(2) -0.005(2) 0.038(2)
C1 0.071(4) 0.074(4) 0.084(3) 0.014(4) -0.008(3) 0.046(4)
C4 0.073(4) 0.078(4) 0.093(4) 0.013(4) -0.002(4) 0.048(4)
C6 0.073(5) 0.080(5) 0.093(5) 0.011(5) -0.001(5) 0.045(4)
C8 0.071(6) 0.081(6) 0.090(6) 0.014(5) -0.005(5) 0.047(5)
C10 0.074(5) 0.078(5) 0.092(5) 0.016(5) -0.004(5) 0.046(4)
C12 0.075(4) 0.076(4) 0.095(5) 0.017(4) -0.005(4) 0.045(4)
C2 0.088(4) 0.092(4) 0.102(4) 0.006(4) -0.002(4) 0.041(4)
C3 0.079(4) 0.089(4) 0.098(5) 0.009(4) -0.002(4) 0.044(4)
C7 0.087(2) 0.088(2) 0.091(2) 0.0016(13) -0.0003(13) 0.0443(14)
C57 0.081(4) 0.088(4) 0.100(4) 0.007(4) 0.001(4) 0.047(4)
C29 0.080(4) 0.088(5) 0.099(5) 0.006(4) 0.001(4) 0.047(4)
C59 0.084(4) 0.090(4) 0.101(4) 0.008(3) 0.000(3) 0.043(3)
C15 0.085(3) 0.091(3) 0.102(4) 0.007(3) -0.001(3) 0.042(3)
C61 0.082(3) 0.089(3) 0.101(4) 0.007(3) -0.002(3) 0.043(3)
C11 0.077(7) 0.079(8) 0.098(8) 0.007(7) 0.002(7) 0.050(6)
C14 0.077(4) 0.079(4) 0.095(4) 0.008(4) -0.003(4) 0.050(4)
C16 0.077(4) 0.079(4) 0.096(4) 0.009(4) -0.003(4) 0.050(3)
C18 0.075(4) 0.076(4) 0.096(4) 0.011(4) -0.003(4) 0.050(3)
C20 0.070(3) 0.074(4) 0.092(4) 0.014(3) 0.001(3) 0.051(3)
C22 0.073(4) 0.077(4) 0.093(4) 0.013(4) -0.004(4) 0.048(3)
C24 0.075(4) 0.078(4) 0.094(4) 0.012(4) -0.004(4) 0.048(4)
C17 0.097(10) 0.086(10) 0.124(11) 0.026(10) -0.011(10) 0.030(9)
C19 0.074(4) 0.059(3) 0.095(4) 0.022(3) -0.005(4) 0.046(3)
C39 0.078(5) 0.077(5) 0.099(5) 0.019(5) -0.004(4) 0.043(4)
C5 0.081(6) 0.078(5) 0.103(6) 0.022(5) -0.005(5) 0.037(5)
C41 0.082(6) 0.077(6) 0.106(6) 0.024(6) -0.006(6) 0.040(5)
C21 0.079(5) 0.075(5) 0.102(5) 0.019(5) -0.005(5) 0.041(5)
C43 0.076(4) 0.075(4) 0.097(5) 0.017(4) -0.006(4) 0.045(4)
C23 0.087(4) 0.086(4) 0.087(4) 0.0003(14) 0.0000(14) 0.0431(19)
C26 0.077(5) 0.090(5) 0.102(5) 0.010(5) -0.003(5) 0.045(5)
C28 0.079(4) 0.090(5) 0.100(5) 0.008(4) -0.003(4) 0.046(4)
C30 0.082(4) 0.091(4) 0.100(4) 0.008(4) 0.000(4) 0.043(4)
C32 0.082(4) 0.091(4) 0.102(4) 0.008(4) 0.000(4) 0.045(4)
C34 0.080(5) 0.093(5) 0.103(5) 0.010(5) -0.002(5) 0.043(5)
C36 0.078(5) 0.091(5) 0.101(5) 0.011(5) -0.004(5) 0.042(5)
C31 0.066(3) 0.067(3) 0.061(2) -0.0007(14) 0.0032(14) 0.0328(16)
C33 0.085(4) 0.089(4) 0.101(4) 0.009(4) 0.000(4) 0.042(4)
C38 0.085(4) 0.090(4) 0.101(4) 0.006(4) 0.001(4) 0.043(3)
C40 0.085(4) 0.092(4) 0.102(4) 0.006(4) 0.001(4) 0.043(4)
C42 0.089(5) 0.095(5) 0.104(5) 0.009(5) 0.001(5) 0.038(4)
C44 0.091(5) 0.095(5) 0.103(5) 0.010(5) -0.001(5) 0.037(5)
C46 0.087(5) 0.093(5) 0.101(5) 0.010(5) -0.002(4) 0.042(4)
C48 0.085(4) 0.091(4) 0.099(4) 0.007(4) 0.001(4) 0.043(4)
C45 0.079(4) 0.088(4) 0.101(4) 0.009(4) -0.003(4) 0.044(4)
C47 0.073(9) 0.091(9) 0.088(10) 0.006(9) -0.003(8) 0.045(8)
C49 0.087(4) 0.096(4) 0.104(5) 0.008(4) 0.001(4) 0.036(4)
C25 0.086(4) 0.095(4) 0.104(4) 0.009(4) 0.000(4) 0.037(4)
C51 0.085(4) 0.093(4) 0.105(4) 0.009(4) -0.002(4) 0.039(4)
C13 0.086(5) 0.094(5) 0.106(5) 0.008(5) 0.001(4) 0.040(4)
C53 0.088(4) 0.095(4) 0.104(4) 0.006(4) 0.003(4) 0.039(4)
C27 0.089(4) 0.094(4) 0.104(4) 0.006(4) 0.001(4) 0.038(4)
C50 0.081(4) 0.089(4) 0.099(5) 0.005(4) 0.000(4) 0.046(4)
C52 0.084(4) 0.090(4) 0.099(4) 0.005(4) 0.000(4) 0.042(4)
C54 0.083(4) 0.088(4) 0.099(4) 0.006(4) 0.000(3) 0.044(3)
C56 0.083(4) 0.088(4) 0.099(4) 0.005(4) -0.002(4) 0.044(4)
C58 0.082(4) 0.088(4) 0.101(5) 0.001(4) 0.001(4) 0.043(4)
C60 0.083(5) 0.089(5) 0.100(5) 0.005(5) 0.002(5) 0.044(5)
C55 0.090(5) 0.096(5) 0.107(5) 0.006(5) 0.000(5) 0.036(5)
C62 0.085(4) 0.089(4) 0.098(4) 0.007(4) 0.000(4) 0.044(4)
C63 0.089(5) 0.095(5) 0.104(5) 0.006(4) -0.001(4) 0.037(4)
C64 0.090(3) 0.090(3) 0.091(3) 0.0008(14) 0.0002(14) 0.0450(17)
C65 0.083(4) 0.090(4) 0.102(4) 0.005(4) -0.001(4) 0.043(4)
C66 0.085(3) 0.085(3) 0.085(4) 0.0002(14) 0.0000(14) 0.0426(19)
C68 0.086(4) 0.086(4) 0.085(4) 0.0002(14) -0.0002(14) 0.0429(19)
C69 0.091(5) 0.086(5) 0.082(6) -0.001(5) 0.002(5) 0.042(5)
C35 0.089(4) 0.089(4) 0.088(4) 0.0000(14) 0.0000(14) 0.044(2)
C9 0.087(5) 0.083(5) 0.079(6) 0.003(5) -0.001(5) 0.044(5)
C37 0.086(4) 0.086(4) 0.085(4) 0.0000(14) 0.0001(14) 0.0429(19)
C67 0.085(4) 0.090(4) 0.102(4) 0.007(3) -0.001(3) 0.043(3)

loop_
_atom_type_symbol
_atom_type_description
_atom_type_scat_dispersion_real
_atom_type_scat_dispersion_imag
_atom_type_scat_source
C C 0.0181 0.0091 'International Tables Vol C Tables 4.2.6.8 and 6.1.1.4'
H H 0.0000 0.0000 'International Tables Vol C Tables 4.2.6.8 and 6.1.1.4'
Cu Cu -1.9646 0.5888 'International Tables Vol C Tables 4.2.6.8 and 6.1.1.4'
P P 0.2955 0.4335 'International Tables Vol C Tables 4.2.6.8 and 6.1.1.4'
S S 0.3331 0.5567 'International Tables Vol C Tables 4.2.6.8 and 6.1.1.4'

loop_
_geom_angle_atom_site_label_1
_geom_angle_atom_site_label_2
_geom_angle_atom_site_label_3
_geom_angle
_geom_angle_site_symmetry_1
_geom_angle_site_symmetry_3
_geom_angle_publ_flag
S1 Cu1 S4 106.82(15) . . ?
S1 Cu1 S4 106.82(15) . 3_665 ?
S1 Cu1 S4 106.82(15) . 2_655 ?
S4 Cu1 S4 111.99(13) 2_655 3_665 ?
S4 Cu1 S4 111.99(13) . 2_655 ?
S4 Cu1 S4 111.99(13) . 3_665 ?
Cu7 Cu2 Cu4 95.53(18) . 2_655 ?
Cu7 Cu2 Cu8 57.28(17) . . ?
Cu8 Cu2 Cu4 151.10(14) . 2_655 ?
S2 Cu2 Cu4 58.12(16) . 2_655 ?
S2 Cu2 Cu7 49.6(2) . . ?
S2 Cu2 Cu8 102.35(19) . . ?
S4 Cu2 Cu4 62.09(14) . 2_655 ?
S4 Cu2 Cu7 103.0(2) . . ?
S4 Cu2 Cu8 111.11(18) . . ?
S4 Cu2 S2 107.0(2) . . ?
S7 Cu2 Cu4 154.34(18) . 2_655 ?
S7 Cu2 Cu7 106.5(2) . . ?
S7 Cu2 Cu8 54.23(15) . . ?
S7 Cu2 S2 129.2(3) . . ?
S7 Cu2 S4 123.1(3) . . ?
S1 Cu9 S6 104.4(2) . . ?
S1 Cu9 S2 101.7(2) . . ?
S1 Cu9 S5 122.0(3) . . ?
S2 Cu9 S6 100.7(2) . . ?
S5 Cu9 S6 113.2(2) . . ?
S5 Cu9 S2 112.2(2) . . ?
Cu2 Cu4 Cu5 102.59(14) 3_665 . ?
Cu2 Cu4 Cu8 99.45(12) 3_665 . ?
Cu8 Cu4 Cu5 101.03(13) . . ?
S6 Cu4 Cu2 122.39(15) . 3_665 ?
S6 Cu4 Cu5 52.18(16) . . ?
S6 Cu4 Cu8 51.99(14) . . ?
S6 Cu4 S2 95.2(2) . 3_665 ?
S6 Cu4 S4 94.44(16) . 3_665 ?
S2 Cu4 Cu2 53.03(18) 3_665 3_665 ?
S2 Cu4 Cu5 52.06(19) 3_665 . ?
S2 Cu4 Cu8 119.96(16) 3_665 . ?
S2 Cu4 S4 93.52(19) 3_665 3_665 ?
S4 Cu4 Cu2 50.52(14) 3_665 3_665 ?
S4 Cu4 Cu5 120.35(14) 3_665 . ?
S4 Cu4 Cu8 51.00(13) 3_665 . ?
P1 Cu4 Cu2 115.11(18) . 3_665 ?
P1 Cu4 Cu5 120.1(2) . . ?
P1 Cu4 Cu8 115.53(19) . . ?
P1 Cu4 S6 122.3(2) . . ?
P1 Cu4 S2 124.4(2) . 3_665 ?
P1 Cu4 S4 119.5(2) . 3_665 ?
Cu3 Cu5 Cu4 155.85(13) . . ?
S6 Cu5 Cu4 57.40(14) . . ?
S6 Cu5 Cu3 109.40(19) . . ?
S2 Cu5 Cu4 57.60(17) 3_665 . ?
S2 Cu5 Cu3 114.0(2) 3_665 . ?
S2 Cu5 S6 104.2(2) 3_665 . ?
S3 Cu5 Cu4 151.3(2) . . ?
S3 Cu5 Cu3 52.80(17) . . ?
S3 Cu5 S6 132.2(3) . . ?
S3 Cu5 S2 123.7(3) . 3_665 ?
Cu5 Cu3 Cu6 85.93(17) . . ?
Cu6 Cu3 Cu5 78.7(2) 3_665 . ?
Cu6 Cu3 Cu6 41.7(3) 3_665 . ?
S5 Cu3 Cu5 103.8(3) 3_665 . ?
S5 Cu3 Cu5 111.0(3) . . ?
S5 Cu3 Cu6 44.3(2) . . ?
S5 Cu3 Cu6 83.7(2) . 3_665 ?
S5 Cu3 Cu6 83.3(2) 3_665 . ?
S5 Cu3 Cu6 47.4(3) 3_665 3_665 ?
S5 Cu3 S5 111.0(3) . 3_665 ?
S3 Cu3 Cu5 52.72(16) . . ?
S3 Cu3 Cu6 137.6(2) . . ?
S3 Cu3 Cu6 123.2(3) . 3_665 ?
S3 Cu3 S5 136.1(3) . . ?
S3 Cu3 S5 112.6(3) . 3_665 ?
Cu8 Cu7 Cu2 62.6(2) . . ?
Cu8 Cu7 Cu6 149.7(4) . . ?
S6 Cu7 Cu2 116.1(3) . . ?
S6 Cu7 Cu8 56.9(2) . . ?
S6 Cu7 Cu6 103.0(4) . . ?
S2 Cu7 Cu2 58.2(3) . . ?
S2 Cu7 Cu8 114.9(4) . . ?
S2 Cu7 S6 137.5(4) . . ?
S2 Cu7 Cu6 95.2(4) . . ?
Cu6 Cu7 Cu2 140.7(3) . . ?
Cu2 Cu8 Cu4 150.54(13) . . ?
Cu7 Cu8 Cu2 60.12(19) . . ?
Cu7 Cu8 Cu4 97.5(2) . . ?
S6 Cu8 Cu2 111.81(18) . . ?
S6 Cu8 Cu4 58.35(14) . . ?
S6 Cu8 Cu7 54.8(2) . . ?
S6 Cu8 S4 108.8(2) . 3_665 ?
S4 Cu8 Cu2 101.60(17) 3_665 . ?
S4 Cu8 Cu4 61.88(16) 3_665 . ?
S4 Cu8 Cu7 101.6(2) 3_665 . ?
S7 Cu8 Cu2 53.85(15) . . ?
S7 Cu8 Cu4 153.49(19) . . ?
S7 Cu8 Cu7 108.7(2) . . ?
S7 Cu8 S6 136.4(2) . . ?
S7 Cu8 S4 114.3(2) . 3_665 ?
Cu9 S1 Cu1 118.22(17) 3_665 . ?
Cu9 S1 Cu1 118.22(17) 2_655 . ?
Cu9 S1 Cu1 118.22(17) . . ?
Cu9 S1 Cu9 99.5(2) 3_665 . ?
Cu9 S1 Cu9 99.5(2) 2_655 3_665 ?
Cu9 S1 Cu9 99.5(2) 2_655 . ?
Cu4 S6 Cu9 121.3(2) . . ?
Cu5 S6 Cu9 84.8(2) . . ?
Cu5 S6 Cu4 70.42(17) . . ?
Cu7 S6 Cu4 114.4(3) . . ?
Cu7 S6 Cu5 109.5(3) . . ?
Cu7 S6 Cu8 68.2(3) . . ?
Cu8 S6 Cu9 96.60(18) . . ?
Cu8 S6 Cu4 69.65(16) . . ?
Cu8 S6 Cu5 133.7(2) . . ?
C33 S6 Cu9 124.4(7) . . ?
C33 S6 Cu4 114.2(7) . . ?
C33 S6 Cu5 117.8(6) . . ?
C33 S6 Cu7 120.4(9) . . ?
C33 S6 Cu8 99.4(4) . . ?
Cu2 S2 Cu9 100.9(2) . . ?
Cu2 S2 Cu4 68.85(19) . 2_655 ?
Cu4 S2 Cu9 125.4(2) 2_655 . ?
Cu5 S2 Cu2 134.3(3) 2_655 . ?
Cu5 S2 Cu9 86.4(2) 2_655 . ?
Cu5 S2 Cu4 70.34(18) 2_655 2_655 ?
Cu7 S2 Cu2 72.2(3) . . ?
Cu7 S2 Cu4 119.5(3) . 2_655 ?
Cu7 S2 Cu5 112.5(3) . 2_655 ?
C63 S2 Cu2 100.2(3) . . ?
C63 S2 Cu9 106.7(3) . . ?
C63 S2 Cu4 127.7(3) . 2_655 ?
C63 S2 Cu5 121.0(3) . 2_655 ?
C63 S2 Cu7 103.1(3) . . ?
Cu3 Cu6 Cu3 104.0(3) 2_655 . ?
Cu3 Cu6 Cu7 125.9(3) 2_655 . ?
Cu7 Cu6 Cu3 112.0(3) . . ?
Cu6 Cu6 Cu3 76.5(4) 2_655 2_655 ?
Cu6 Cu6 Cu3 61.9(3) 3_665 . ?
Cu6 Cu6 Cu3 109.7(3) 2_655 . ?
Cu6 Cu6 Cu3 120.9(3) 3_665 2_655 ?
Cu6 Cu6 Cu7 111.5(3) 3_665 . ?
Cu6 Cu6 Cu7 123.5(2) 2_655 . ?
Cu6 Cu6 Cu6 59.999(3) 2_655 3_665 ?
Cu6 Cu6 S5 124.5(4) 2_655 . ?
Cu6 Cu6 S5 112.5(4) 3_665 . ?
S5 Cu6 Cu3 54.4(2) . . ?
S5 Cu6 Cu3 61.5(3) . 2_655 ?
S5 Cu6 Cu7 110.5(5) . . ?
Cu1 S4 Cu4 123.7(2) . 2_655 ?
Cu2 S4 Cu1 92.79(18) . . ?
Cu2 S4 Cu4 67.39(17) . 2_655 ?
Cu2 S4 Cu8 130.6(3) . 2_655 ?
Cu8 S4 Cu1 96.67(18) 2_655 . ?
Cu8 S4 Cu4 67.12(15) 2_655 2_655 ?
C31 S4 Cu1 104.1(2) . . ?
C31 S4 Cu2 125.5(2) . . ?
C31 S4 Cu4 130.8(2) . 2_655 ?
C31 S4 Cu8 98.8(2) . 2_655 ?
Cu3 S5 Cu9 87.2(3) . . ?
Cu3 S5 Cu9 90.5(2) 2_655 . ?
Cu3 S5 Cu3 129.0(4) . 2_655 ?
Cu6 S5 Cu3 81.3(3) . . ?
Cu6 S5 Cu3 71.1(3) . 2_655 ?
C62 S5 Cu9 101.8(5) . . ?
C62 S5 Cu3 121.3(4) . . ?
C62 S5 Cu3 109.1(3) . 2_655 ?
C62 S5 Cu6 131.3(6) . . ?
Cu5 S3 Cu3 74.48(17) . . ?
C65 S3 Cu5 105.2(3) . . ?
C65 S3 Cu3 123.6(4) . . ?
Cu2 S7 Cu8 71.91(17) . . ?
C45 S7 Cu2 109.1(3) . . ?
C45 S7 Cu8 114.6(3) . . ?
C1 P1 Cu4 114.6(3) . . ?
C1 P1 C20 102.8(5) . . ?
C20 P1 Cu4 114.7(5) . . ?
C19 P1 Cu4 115.4(4) . . ?
C19 P1 C1 102.3(4) . . ?
C19 P1 C20 105.3(6) . . ?
C4 C1 P1 116.7(3) . . ?
C4 C1 C12 120.0 . . ?
C12 C1 P1 123.3(3) . . ?
C1 C4 H4 120.0 . . ?
C6 C4 C1 120.0 . . ?
C6 C4 H4 120.0 . . ?
C4 C6 H6 120.0 . . ?
C4 C6 C8 120.0 . . ?
C8 C6 H6 120.0 . . ?
C6 C8 C47 118.5(7) . . ?
C10 C8 C6 120.0 . . ?
C10 C8 C47 121.5(7) . . ?
C8 C10 H10 120.0 . . ?
C12 C10 C8 120.0 . . ?
C12 C10 H10 120.0 . . ?
C1 C12 H12 120.0 . . ?
C10 C12 C1 120.0 . . ?
C10 C12 H12 120.0 . . ?
H2A C2 H2B 108.2 . . ?
C52 C2 H2A 109.8 . . ?
C52 C2 H2B 109.8 . . ?
C52 C2 C65 109.52(16) . . ?
C65 C2 H2A 109.8 . . ?
C65 C2 H2B 109.8 . . ?
H3A C3 H3B 108.2 . . ?
C28 C3 H3A 109.8 . . ?
C28 C3 H3B 109.8 . . ?
C28 C3 C45 109.52(8) . . ?
C45 C3 H3A 109.8 . . ?
C45 C3 H3B 109.8 . . ?
C57 C7 H7 120.0 . . ?
C57 C7 C61 120.0 . . ?
C61 C7 H7 120.0 . . ?
C7 C57 H57 120.0 . . ?
C7 C57 C29 120.0 . . ?
C29 C57 H57 120.0 . . ?
C57 C29 H29 120.0 . . ?
C59 C29 C57 120.0 . . ?
C59 C29 H29 120.0 . . ?
C29 C59 H59 120.0 . . ?
C15 C59 C29 120.0 . . ?
C15 C59 H59 120.0 . . ?
C59 C15 C61 120.0 . . ?
C7 C61 C67 129.1(7) . . ?
C15 C61 C7 120.0 . . ?
C15 C61 C67 104.4(6) . . ?
H11A C11 H11B 109.5 . . ?
H11A C11 H11C 109.5 . . ?
H11B C11 H11C 109.5 . . ?
C14 C11 H11A 109.5 . . ?
C14 C11 H11B 109.5 . . ?
C14 C11 H11C 109.5 . . ?
C16 C14 C11 119.7(3) . . ?
C16 C14 C24 120.0 . . ?
C24 C14 C11 120.3(3) . . ?
C14 C16 H16 120.0 . . ?
C14 C16 C18 120.0 . . ?
C18 C16 H16 120.0 . . ?
C16 C18 H18 120.0 . . ?
C20 C18 C16 120.0 . . ?
C20 C18 H18 120.0 . . ?
C18 C20 P1 117.6(8) . . ?
C22 C20 P1 122.4(8) . . ?
C22 C20 C18 120.0 . . ?
C20 C22 H22 120.0 . . ?
C20 C22 C24 120.0 . . ?
C24 C22 H22 120.0 . . ?
C14 C24 H24 120.0 . . ?
C22 C24 C14 120.0 . . ?
C22 C24 H24 120.0 . . ?
H17A C17 H17B 109.5 . . ?
H17A C17 H17C 109.5 . . ?
H17B C17 H17C 109.5 . . ?
C41 C17 H17A 109.5 . . ?
C41 C17 H17B 109.5 . . ?
C41 C17 H17C 109.5 . . ?
C39 C19 P1 116.7(5) . . ?
C39 C19 C43 120.0 . . ?
C43 C19 P1 123.2(5) . . ?
C19 C39 H39 120.0 . . ?
C19 C39 C5 120.0 . . ?
C5 C39 H39 120.0 . . ?
C39 C5 H5 120.0 . . ?
C41 C5 C39 120.0 . . ?
C41 C5 H5 120.0 . . ?
C5 C41 C17 125.4(9) . . ?
C5 C41 C21 120.0 . . ?
C21 C41 C17 113.8(9) . . ?
C41 C21 H21 120.0 . . ?
C43 C21 C41 120.0 . . ?
C43 C21 H21 120.0 . . ?
C19 C43 H43 120.0 . . ?
C21 C43 C19 120.0 . . ?
C21 C43 H43 120.0 . . ?
H23A C23 H23B 108.2 . . ?
C31 C23 H23A 109.8 . . ?
C31 C23 H23B 109.8 . . ?
C31 C23 C66 109.47(10) . . ?
C66 C23 H23A 109.8 . . ?
C66 C23 H23B 109.8 . . ?
C28 C26 H26 120.0 . . ?
C28 C26 C36 120.0 . . ?
C36 C26 H26 120.0 . . ?
C26 C28 C3 117.63(9) . . ?
C30 C28 C3 122.36(9) . . ?
C30 C28 C26 120.0 . . ?
C28 C30 H30 120.0 . . ?
C28 C30 C32 120.0 . . ?
C32 C30 H30 120.0 . . ?
C30 C32 H32 120.0 . . ?
C34 C32 C30 120.0 . . ?
C34 C32 H32 120.0 . . ?
C32 C34 H34 120.0 . . ?
C32 C34 C36 120.0 . . ?
C36 C34 H34 120.0 . . ?
C26 C36 H36 120.0 . . ?
C34 C36 C26 120.0 . . ?
C34 C36 H36 120.0 . . ?
S4 C31 H31A 110.1 . . ?
S4 C31 H31B 110.1 . . ?
C23 C31 S4 107.81(16) . . ?
C23 C31 H31A 110.1 . . ?
C23 C31 H31B 110.1 . . ?
H31A C31 H31B 108.5 . . ?
S6 C33 H33A 103.7 . . ?
S6 C33 H33B 103.7 . . ?
H33A C33 H33B 105.3 . . ?
C67 C33 S6 134.0(3) . . ?
C67 C33 H33A 103.7 . . ?
C67 C33 H33B 103.7 . . ?
C40 C38 H38 120.0 . . ?
C40 C38 C48 120.0 . . ?
C48 C38 H38 120.0 . . ?
C38 C40 H40 120.0 . . ?
C38 C40 C42 120.0 . . ?
C42 C40 H40 120.0 . . ?
C40 C42 H42 120.0 . . ?
C44 C42 C40 120.0 . . ?
C44 C42 H42 120.0 . . ?
C42 C44 H44 120.0 . . ?
C46 C44 C42 120.0 . . ?
C46 C44 H44 120.0 . . ?
C44 C46 H46 120.0 . . ?
C44 C46 C48 120.0 . . ?
C48 C46 H46 120.0 . . ?
C38 C48 C64 118.98(9) . . ?
C46 C48 C38 120.0 . . ?
C46 C48 C64 120.54(11) . . ?
S7 C45 H45A 108.9 . . ?
S7 C45 H45B 108.9 . . ?
C3 C45 S7 113.26(18) . . ?
C3 C45 H45A 108.9 . . ?
C3 C45 H45B 108.9 . . ?
H45A C45 H45B 107.7 . . ?
C8 C47 H47A 109.5 . . ?
C8 C47 H47B 109.5 . . ?
C8 C47 H47C 109.5 . . ?
H47A C47 H47B 109.5 . . ?
H47A C47 H47C 109.5 . . ?
H47B C47 H47C 109.5 . . ?
C25 C49 C27 120.0 . . ?
C25 C49 C55 116.6(4) . . ?
C27 C49 C55 123.2(4) . . ?
C49 C25 H25 120.0 . . ?
C49 C25 C51 120.0 . . ?
C51 C25 H25 120.0 . . ?
C25 C51 H51 120.0 . . ?
C13 C51 C25 120.0 . . ?
C13 C51 H51 120.0 . . ?
C51 C13 H13 120.0 . . ?
C51 C13 C53 120.0 . . ?
C53 C13 H13 120.0 . . ?
C13 C53 H53 120.0 . . ?
C13 C53 C27 120.0 . . ?
C27 C53 H53 120.0 . . ?
C49 C27 H27 120.0 . . ?
C53 C27 C49 120.0 . . ?
C53 C27 H27 120.0 . . ?
C52 C50 H50 120.0 . . ?
C52 C50 C60 120.0 . . ?
C60 C50 H50 120.0 . . ?
C50 C52 C2 108.39(13) . . ?
C54 C52 C2 128.44(16) . . ?
C54 C52 C50 120.0 . . ?
C52 C54 H54 120.0 . . ?
C56 C54 C52 120.0 . . ?
C56 C54 H54 120.0 . . ?
C54 C56 H56 120.0 . . ?
C54 C56 C58 120.0 . . ?
C58 C56 H56 120.0 . . ?
C56 C58 H58 120.0 . . ?
C60 C58 C56 120.0 . . ?
C60 C58 H58 120.0 . . ?
C50 C60 H60 120.0 . . ?
C58 C60 C50 120.0 . . ?
C58 C60 H60 120.0 . . ?
C49 C55 H55A 109.8 . . ?
C49 C55 H55B 109.8 . . ?
C49 C55 C63 109.48(15) . . ?
H55A C55 H55B 108.2 . . ?
C63 C55 H55A 109.8 . . ?
C63 C55 H55B 109.8 . . ?
S5 C62 H62A 108.5 . . ?
S5 C62 H62B 108.5 . . ?
H62A C62 H62B 107.5 . . ?
C64 C62 S5 115.0(4) . . ?
C64 C62 H62A 108.5 . . ?
C64 C62 H62B 108.5 . . ?
S2 C63 H63A 108.7 . . ?
S2 C63 H63B 108.7 . . ?
C55 C63 S2 114.3(3) . . ?
C55 C63 H63A 108.7 . . ?
C55 C63 H63B 108.7 . . ?
H63A C63 H63B 107.6 . . ?
C48 C64 H64A 109.8 . . ?
C48 C64 H64B 109.8 . . ?
C62 C64 C48 109.55(17) . . ?
C62 C64 H64A 109.8 . . ?
C62 C64 H64B 109.8 . . ?
H64A C64 H64B 108.2 . . ?
S3 C65 H65A 108.7 . . ?
S3 C65 H65B 108.7 . . ?
C2 C65 S3 114.4(3) . . ?
C2 C65 H65A 108.7 . . ?
C2 C65 H65B 108.7 . . ?
H65A C65 H65B 107.6 . . ?
C68 C66 C23 122.2(6) . . ?
C68 C66 C37 120.0 . . ?
C37 C66 C23 117.8(6) . . ?
C66 C68 H68 120.0 . . ?
C66 C68 C69 120.0 . . ?
C69 C68 H68 120.0 . . ?
C68 C69 H69 120.0 . . ?
C35 C69 C68 120.0 . . ?
C35 C69 H69 120.0 . . ?
C69 C35 H35 120.0 . . ?
C9 C35 C69 120.0 . . ?
C9 C35 H35 120.0 . . ?
C35 C9 H9 120.0 . . ?
C35 C9 C37 120.0 . . ?
C37 C9 H9 120.0 . . ?
C66 C37 H37 120.0 . . ?
C9 C37 C66 120.0 . . ?
C9 C37 H37 120.0 . . ?
C61 C67 C33 109.45(17) . . ?
C61 C67 H67A 109.8 . . ?
C61 C67 H67B 109.8 . . ?
C33 C67 H67A 109.8 . . ?
C33 C67 H67B 109.8 . . ?
H67A C67 H67B 108.2 . . ?

loop_
_geom_bond_atom_site_label_1
_geom_bond_atom_site_label_2
_geom_bond_distance
_geom_bond_site_symmetry_2
_geom_bond_publ_flag
Cu1 S1 2.331(7) . ?
Cu1 S4 2.352(5) 2_655 ?
Cu1 S4 2.352(4) 3_665 ?
Cu1 S4 2.352(5) . ?
Cu2 Cu4 2.679(4) 2_655 ?
Cu2 Cu7 2.571(8) . ?
Cu2 Cu8 2.632(4) . ?
Cu2 S2 2.295(7) . ?
Cu2 S4 2.240(6) . ?
Cu2 S7 2.236(5) . ?
Cu9 S1 2.248(5) . ?
Cu9 S6 2.605(7) . ?
Cu9 S2 2.541(7) . ?
Cu9 S5 2.471(10) . ?
Cu4 Cu2 2.679(4) 3_665 ?
Cu4 Cu5 2.720(4) . ?
Cu4 Cu8 2.679(4) . ?
Cu4 S6 2.432(5) . ?
Cu4 S2 2.439(6) 3_665 ?
Cu4 S4 2.564(6) 3_665 ?
Cu4 P1 2.210(5) . ?
Cu5 Cu3 2.680(4) . ?
Cu5 S6 2.280(6) . ?
Cu5 S2 2.278(8) 3_665 ?
Cu5 S3 2.213(6) . ?
Cu3 Cu6 2.458(7) 3_665 ?
Cu3 Cu6 2.710(8) . ?
Cu3 S5 2.283(8) 3_665 ?
Cu3 S5 2.230(6) . ?
Cu3 S3 2.215(6) . ?
Cu7 Cu8 2.495(8) . ?
Cu7 S6 2.196(7) . ?
Cu7 S2 2.056(9) . ?
Cu7 Cu6 2.526(11) . ?
Cu8 S6 2.251(6) . ?
Cu8 S4 2.260(5) 3_665 ?
Cu8 S7 2.247(5) . ?
S1 Cu9 2.248(5) 2_655 ?
S1 Cu9 2.248(5) 3_665 ?
S6 C33 1.660(5) . ?
S2 Cu4 2.439(6) 2_655 ?
S2 Cu5 2.278(7) 2_655 ?
S2 C63 1.727(7) . ?
Cu6 Cu3 2.458(7) 2_655 ?
Cu6 Cu6 1.853(13) 2_655 ?
Cu6 Cu6 1.853(13) 3_665 ?
Cu6 S5 1.914(9) . ?
S4 Cu4 2.564(6) 2_655 ?
S4 Cu8 2.260(5) 2_655 ?
S4 C31 1.830(6) . ?
S5 Cu3 2.283(8) 2_655 ?
S5 C62 1.754(7) . ?
S3 C65 1.713(6) . ?
S7 C45 1.775(5) . ?
P1 C1 1.831(7) . ?
P1 C20 1.833(6) . ?
P1 C19 1.805(5) . ?
C1 C4 1.3900 . ?
C1 C12 1.3900 . ?
C4 H4 0.9500 . ?
C4 C6 1.3900 . ?
C6 H6 0.9500 . ?
C6 C8 1.3900 . ?
C8 C10 1.3900 . ?
C8 C47 1.5500 . ?
C10 H10 0.9500 . ?
C10 C12 1.3900 . ?
C12 H12 0.9500 . ?
C2 H2A 0.9900 . ?
C2 H2B 0.9900 . ?
C2 C52 1.5500 . ?
C2 C65 1.55000(4) . ?
C3 H3A 0.9900 . ?
C3 H3B 0.9900 . ?
C3 C28 1.5500 . ?
C3 C45 1.55000(2) . ?
C7 H7 0.9500 . ?
C7 C57 1.3900 . ?
C7 C61 1.3900 . ?
C57 H57 0.9500 . ?
C57 C29 1.3900 . ?
C29 H29 0.9500 . ?
C29 C59 1.3900 . ?
C59 H59 0.9500 . ?
C59 C15 1.3900 . ?
C15 C61 1.3900 . ?
C61 C67 1.5500 . ?
C11 H11A 0.9800 . ?
C11 H11B 0.9800 . ?
C11 H11C 0.9800 . ?
C11 C14 1.5500 . ?
C14 C16 1.3900 . ?
C14 C24 1.3900 . ?
C16 H16 0.9500 . ?
C16 C18 1.3900 . ?
C18 H18 0.9500 . ?
C18 C20 1.3900 . ?
C20 C22 1.3900 . ?
C22 H22 0.9500 . ?
C22 C24 1.3900 . ?
C24 H24 0.9500 . ?
C17 H17A 0.9800 . ?
C17 H17B 0.9800 . ?
C17 H17C 0.9800 . ?
C17 C41 1.5500 . ?
C19 C39 1.3900 . ?
C19 C43 1.3900 . ?
C39 H39 0.9500 . ?
C39 C5 1.3900 . ?
C5 H5 0.9500 . ?
C5 C41 1.3900 . ?
C41 C21 1.3900 . ?
C21 H21 0.9500 . ?
C21 C43 1.3900 . ?
C43 H43 0.9500 . ?
C23 H23A 0.9900 . ?
C23 H23B 0.9900 . ?
C23 C31 1.55000(3) . ?
C23 C66 1.5500 . ?
C26 H26 0.9500 . ?
C26 C28 1.3900 . ?
C26 C36 1.3900 . ?
C28 C30 1.3900 . ?
C30 H30 0.9500 . ?
C30 C32 1.3900 . ?
C32 H32 0.9500 . ?
C32 C34 1.3900 . ?
C34 H34 0.9500 . ?
C34 C36 1.3900 . ?
C36 H36 0.9500 . ?
C31 H31A 0.9900 . ?
C31 H31B 0.9900 . ?
C33 H33A 0.9900 . ?
C33 H33B 0.9900 . ?
C33 C67 1.55000(7) . ?
C38 H38 0.9500 . ?
C38 C40 1.3900 . ?
C38 C48 1.3900 . ?
C40 H40 0.9500 . ?
C40 C42 1.3900 . ?
C42 H42 0.9500 . ?
C42 C44 1.3900 . ?
C44 H44 0.9500 . ?
C44 C46 1.3900 . ?
C46 H46 0.9500 . ?
C46 C48 1.3900 . ?
C48 C64 1.5500 . ?
C45 H45A 0.9900 . ?
C45 H45B 0.9900 . ?
C47 H47A 0.9800 . ?
C47 H47B 0.9800 . ?
C47 H47C 0.9800 . ?
C49 C25 1.3900 . ?
C49 C27 1.3900 . ?
C49 C55 1.5500 . ?
C25 H25 0.9500 . ?
C25 C51 1.3900 . ?
C51 H51 0.9500 . ?
C51 C13 1.3900 . ?
C13 H13 0.9500 . ?
C13 C53 1.3900 . ?
C53 H53 0.9500 . ?
C53 C27 1.3900 . ?
C27 H27 0.9500 . ?
C50 H50 0.9500 . ?
C50 C52 1.3900 . ?
C50 C60 1.3900 . ?
C52 C54 1.3900 . ?
C54 H54 0.9500 . ?
C54 C56 1.3900 . ?
C56 H56 0.9500 . ?
C56 C58 1.3900 . ?
C58 H58 0.9500 . ?
C58 C60 1.3900 . ?
C60 H60 0.9500 . ?
C55 H55A 0.9900 . ?
C55 H55B 0.9900 . ?
C55 C63 1.55000(3) . ?
C62 H62A 0.9900 . ?
C62 H62B 0.9900 . ?
C62 C64 1.55000(2) . ?
C63 H63A 0.9900 . ?
C63 H63B 0.9900 . ?
C64 H64A 0.9900 . ?
C64 H64B 0.9900 . ?
C65 H65A 0.9900 . ?
C65 H65B 0.9900 . ?
C66 C68 1.3900 . ?
C66 C37 1.3900 . ?
C68 H68 0.9500 . ?
C68 C69 1.3900 . ?
C69 H69 0.9500 . ?
C69 C35 1.3900 . ?
C35 H35 0.9500 . ?
C35 C9 1.3900 . ?
C9 H9 0.9500 . ?
C9 C37 1.3900 . ?
C37 H37 0.9500 . ?
C67 H67A 0.9900 . ?
C67 H67B 0.9900 . ?

loop_
_geom_torsion_atom_site_label_1
_geom_torsion_atom_site_label_2
_geom_torsion_atom_site_label_3
_geom_torsion_atom_site_label_4
_geom_torsion
_geom_torsion_site_symmetry_1
_geom_torsion_site_symmetry_2
_geom_torsion_site_symmetry_3
_geom_torsion_site_symmetry_4
_geom_torsion_publ_flag
Cu1 S4 C31 C23 -130.56(18) . . . . ?
Cu2 S2 C63 C55 114.0(2) . . . . ?
Cu2 S4 C31 C23 -26.6(3) . . . . ?
Cu2 S7 C45 C3 176.47(17) . . . . ?
Cu9 S6 C33 C67 52(2) . . . . ?
Cu9 S2 C63 C55 -141.3(2) . . . . ?
Cu9 S5 C62 C64 176.6(3) . . . . ?
Cu4 S6 C33 C67 -131.1(19) . . . . ?
Cu4 S2 C63 C55 42.9(5) 2_655 . . . ?
Cu4 S4 C31 C23 62.9(3) 2_655 . . . ?
Cu4 P1 C1 C4 38.7(6) . . . . ?
Cu4 P1 C1 C12 -141.2(6) . . . . ?
Cu4 P1 C20 C18 48.0(8) . . . . ?
Cu4 P1 C20 C22 -132.2(7) . . . . ?
Cu4 P1 C19 C39 52.1(7) . . . . ?
Cu4 P1 C19 C43 -131.1(6) . . . . ?
Cu5 S6 C33 C67 -51(2) . . . . ?
Cu5 S2 C63 C55 -45.3(4) 2_655 . . . ?
Cu5 S3 C65 C2 107.8(3) . . . . ?
Cu3 S5 C62 C64 -89.5(6) . . . . ?
Cu3 S5 C62 C64 81.9(4) 2_655 . . . ?
Cu3 S3 C65 C2 26.6(4) . . . . ?
Cu7 S6 C33 C67 87(2) . . . . ?
Cu7 S2 C63 C55 -172.1(3) . . . . ?
Cu8 S6 C33 C67 157(2) . . . . ?
Cu8 S4 C31 C23 130.22(18) 2_655 . . . ?
Cu8 S7 C45 C3 98.2(2) . . . . ?
S6 C33 C67 C61 -172.9(17) . . . . ?
Cu6 S5 C62 C64 163.1(5) . . . . ?
S5 C62 C64 C48 -177.0(3) . . . . ?
P1 C1 C4 C6 -179.9(4) . . . . ?
P1 C1 C12 C10 179.9(4) . . . . ?
P1 C20 C22 C24 -179.8(9) . . . . ?
P1 C19 C39 C5 176.9(5) . . . . ?
P1 C19 C43 C21 -176.7(5) . . . . ?
C1 P1 C20 C18 173.2(6) . . . . ?
C1 P1 C20 C22 -7.1(8) . . . . ?
C1 P1 C19 C39 -73.1(6) . . . . ?
C1 P1 C19 C43 103.7(6) . . . . ?
C1 C4 C6 C8 0.0 . . . . ?
C4 C1 C12 C10 0.0 . . . . ?
C4 C6 C8 C10 0.0 . . . . ?
C4 C6 C8 C47 179.8(10) . . . . ?
C6 C8 C10 C12 0.0 . . . . ?
C8 C10 C12 C1 0.0 . . . . ?
C12 C1 C4 C6 0.0 . . . . ?
C2 C52 C54 C56 157.4(2) . . . . ?
C3 C28 C30 C32 178.80(12) . . . . ?
C7 C57 C29 C59 0.0 . . . . ?
C7 C61 C67 C33 -79.4(14) . . . . ?
C57 C7 C61 C15 0.0 . . . . ?
C57 C7 C61 C67 -147.2(5) . . . . ?
C57 C29 C59 C15 0.0 . . . . ?
C29 C59 C15 C61 0.0 . . . . ?
C59 C15 C61 C7 0.0 . . . . ?
C59 C15 C61 C67 154.3(6) . . . . ?
C15 C61 C67 C33 129.6(12) . . . . ?
C61 C7 C57 C29 0.0 . . . . ?
C11 C14 C16 C18 179.1(4) . . . . ?
C11 C14 C24 C22 -179.1(4) . . . . ?
C14 C16 C18 C20 0.0 . . . . ?
C16 C14 C24 C22 0.0 . . . . ?
C16 C18 C20 P1 179.8(9) . . . . ?
C16 C18 C20 C22 0.0 . . . . ?
C18 C20 C22 C24 0.0 . . . . ?
C20 P1 C1 C4 -86.5(7) . . . . ?
C20 P1 C1 C12 93.6(7) . . . . ?
C20 P1 C19 C39 179.8(7) . . . . ?
C20 P1 C19 C43 -3.4(8) . . . . ?
C20 C22 C24 C14 0.0 . . . . ?
C24 C14 C16 C18 0.0 . . . . ?
C17 C41 C21 C43 -170.4(7) . . . . ?
C19 P1 C1 C4 164.4(6) . . . . ?
C19 P1 C1 C12 -15.5(7) . . . . ?
C19 P1 C20 C18 -80.0(7) . . . . ?
C19 P1 C20 C22 99.7(8) . . . . ?
C19 C39 C5 C41 0.0 . . . . ?
C39 C19 C43 C21 0.0 . . . . ?
C39 C5 C41 C17 169.2(7) . . . . ?
C39 C5 C41 C21 0.0 . . . . ?
C5 C41 C21 C43 0.0 . . . . ?
C41 C21 C43 C19 0.0 . . . . ?
C43 C19 C39 C5 0.0 . . . . ?
C23 C66 C68 C69 178.4(6) . . . . ?
C23 C66 C37 C9 -178.4(5) . . . . ?
C26 C28 C30 C32 0.0 . . . . ?
C28 C3 C45 S7 170.4(2) . . . . ?
C28 C26 C36 C34 0.0 . . . . ?
C28 C30 C32 C34 0.0 . . . . ?
C30 C32 C34 C36 0.0 . . . . ?
C32 C34 C36 C26 0.0 . . . . ?
C36 C26 C28 C3 -178.85(11) . . . . ?
C36 C26 C28 C30 0.0 . . . . ?
C31 C23 C66 C68 74.1(7) . . . . ?
C31 C23 C66 C37 -107.5(6) . . . . ?
C38 C40 C42 C44 0.0 . . . . ?
C38 C48 C64 C62 -81.4(4) . . . . ?
C40 C38 C48 C46 0.0 . . . . ?
C40 C38 C48 C64 -172.1(4) . . . . ?
C40 C42 C44 C46 0.0 . . . . ?
C42 C44 C46 C48 0.0 . . . . ?
C44 C46 C48 C38 0.0 . . . . ?
C44 C46 C48 C64 171.9(4) . . . . ?
C46 C48 C64 C62 106.5(5) . . . . ?
C48 C38 C40 C42 0.0 . . . . ?
C45 C3 C28 C26 -96.99(11) . . . . ?
C45 C3 C28 C30 84.18(10) . . . . ?
C47 C8 C10 C12 -179.8(10) . . . . ?
C49 C25 C51 C13 0.0 . . . . ?
C49 C55 C63 S2 178.7(3) . . . . ?
C25 C49 C27 C53 0.0 . . . . ?
C25 C49 C55 C63 93.6(7) . . . . ?
C25 C51 C13 C53 0.0 . . . . ?
C51 C13 C53 C27 0.0 . . . . ?
C13 C53 C27 C49 0.0 . . . . ?
C27 C49 C25 C51 0.0 . . . . ?
C27 C49 C55 C63 -92.6(7) . . . . ?
C50 C52 C54 C56 0.0 . . . . ?
C52 C2 C65 S3 173.4(3) . . . . ?
C52 C50 C60 C58 0.0 . . . . ?
C52 C54 C56 C58 0.0 . . . . ?
C54 C56 C58 C60 0.0 . . . . ?
C56 C58 C60 C50 0.0 . . . . ?
C60 C50 C52 C2 -161.5(2) . . . . ?
C60 C50 C52 C54 0.0 . . . . ?
C55 C49 C25 C51 174.0(5) . . . . ?
C55 C49 C27 C53 -173.6(5) . . . . ?
C65 C2 C52 C50 -145.00(15) . . . . ?
C65 C2 C52 C54 55.48(10) . . . . ?
C66 C23 C31 S4 176.7(4) . . . . ?
C66 C68 C69 C35 0.0 . . . . ?
C68 C66 C37 C9 0.0 . . . . ?
C68 C69 C35 C9 0.0 . . . . ?
C69 C35 C9 C37 0.0 . . . . ?
C35 C9 C37 C66 0.0 . . . . ?
C37 C66 C68 C69 0.0 . . . . ?

loop_
_twin_individual_id
_twin_individual_mass_fraction_refined
1 0.39(8)
2 0.61(8)

loop_
_smtbx_masks_void_nr
_smtbx_masks_void_average_x
_smtbx_masks_void_average_y
_smtbx_masks_void_average_z
_smtbx_masks_void_volume
_smtbx_masks_void_count_electrons
_smtbx_masks_void_content
1 0.000 0.000 0.611 7.3 0.0 ?
2 0.016 0.202 0.810 317.9 64.1 ?
3 0.131 0.480 0.477 317.9 64.1 ?
4 -0.147 0.317 0.143 317.9 64.1 ?
5 0.187 0.984 0.810 317.9 64.1 ?
6 0.349 0.869 0.477 317.9 64.1 ?
7 0.333 0.667 0.278 7.3 0.0 ?
8 0.464 0.147 0.143 317.9 64.1 ?
9 0.520 0.651 0.477 317.9 64.1 ?
10 0.683 0.536 0.143 317.9 64.1 ?
11 0.667 0.333 0.944 7.3 0.0 ?
12 0.798 0.813 0.810 317.9 64.1 ?
